data_4328963
loop_
_publ_author_name
'Stephanie L. Granville'
'Gregory C. Welch'
'Douglas W. Stephan'

_publ_section_title
;
 Ni, Pd, Pt, and Ru Complexes of Phosphine-Borate Ligands
;
_journal_name_full 'Inorganic Chemistry'
_journal_page_first 4711
_journal_page_last 4721
_journal_paper_doi 10.1021/ic2026895
_journal_volume 51
_journal_year 2012
_chemical_formula_sum 'C66 H57 B F15 O P3 Pt'
_chemical_formula_weight 1449.93
_chemical_name_systematic
; 
 ? 
;
_space_group_IT_number 2
_symmetry_cell_setting triclinic
_symmetry_space_group_name_Hall '-P 1'
_symmetry_space_group_name_H-M 'P -1'
_atom_sites_solution_hydrogens geom
_atom_sites_solution_primary direct
_atom_sites_solution_secondary difmap
_audit_creation_method SHELXL-97
_cell_angle_alpha 86.229(4)
_cell_angle_beta 64.236(4)
_cell_angle_gamma 87.839(4)
_cell_formula_units_Z 2
_cell_length_a 14.3247(11)
_cell_length_b 14.9512(12)
_cell_length_c 16.0283(13)
_cell_measurement_temperature 150(2)
_cell_volume 3084.7(4)
_computing_structure_refinement 'SHELXL-97 (Sheldrick, 1997)'
_computing_structure_solution 'SHELXS-97 (Sheldrick, 1990)'
_diffrn_ambient_temperature 150(2)
_diffrn_measured_fraction_theta_full 0.987
_diffrn_measured_fraction_theta_max 0.987
_diffrn_radiation_monochromator graphite
_diffrn_radiation_source 'fine-focus sealed tube'
_diffrn_radiation_type MoK\a
_diffrn_radiation_wavelength 0.71073
_diffrn_reflns_av_R_equivalents 0.0465
_diffrn_reflns_av_sigmaI/netI 0.0583
_diffrn_reflns_limit_h_max 18
_diffrn_reflns_limit_h_min -18
_diffrn_reflns_limit_k_max 19
_diffrn_reflns_limit_k_min -19
_diffrn_reflns_limit_l_max 20
_diffrn_reflns_limit_l_min -20
_diffrn_reflns_number 47708
_diffrn_reflns_theta_full 27.59
_diffrn_reflns_theta_max 27.59
_diffrn_reflns_theta_min 1.58
_exptl_absorpt_coefficient_mu 2.440
_exptl_absorpt_correction_T_max 0.7456
_exptl_absorpt_correction_T_min 0.6135
_exptl_absorpt_correction_type multi-scan
_exptl_absorpt_process_details sadabs
_exptl_crystal_density_diffrn 1.561
_exptl_crystal_F_000 1448
_exptl_crystal_size_max 0.27
_exptl_crystal_size_mid 0.23
_exptl_crystal_size_min 0.19
_refine_diff_density_max 3.181
_refine_diff_density_min -1.701
_refine_diff_density_rms 0.143
_refine_ls_extinction_method none
_refine_ls_goodness_of_fit_ref 1.022
_refine_ls_hydrogen_treatment mixed
_refine_ls_matrix_type full
_refine_ls_number_parameters 788
_refine_ls_number_reflns 14128
_refine_ls_number_restraints 0
_refine_ls_restrained_S_all 1.022
_refine_ls_R_factor_all 0.0520
_refine_ls_R_factor_gt 0.0379
_refine_ls_shift/su_max 0.003
_refine_ls_shift/su_mean 0.000
_refine_ls_structure_factor_coef Fsqd
_refine_ls_weighting_details 'calc w=1/[\s^2^(Fo^2^)+(0.0568P)^2^+0.0000P] where P=(Fo^2^+2Fc^2^)/3'
_refine_ls_weighting_scheme calc
_refine_ls_wR_factor_gt 0.0883
_refine_ls_wR_factor_ref 0.0948
_reflns_number_gt 11929
_reflns_number_total 14128
_reflns_threshold_expression >2sigma(I)
_cod_data_source_file ic2026895_si_002_5.cif
_cod_data_source_block slg007_0m
_cod_database_code 4328963

loop_
_symmetry_equiv_pos_as_xyz
'x, y, z'
'-x, -y, -z'

loop_
_atom_site_label
_atom_site_type_symbol
_atom_site_fract_x
_atom_site_fract_y
_atom_site_fract_z
_atom_site_U_iso_or_equiv
_atom_site_adp_type
_atom_site_occupancy
_atom_site_symmetry_multiplicity
_atom_site_calc_flag
_atom_site_refinement_flags
Pt1 Pt -0.081436(10) 0.802018(9) 0.714282(9) 0.01462(5) Uani 1 1 d .
P1 P -0.00044(7) 0.73635(6) 0.57309(6) 0.01525(19) Uani 1 1 d .
P2 P -0.09488(7) 0.68773(6) 0.82710(6) 0.01587(19) Uani 1 1 d .
P3 P -0.15725(7) 0.91630(6) 0.81456(6) 0.01628(19) Uani 1 1 d .
F1 F 0.63545(17) 0.61425(17) 0.52435(17) 0.0331(6) Uani 1 1 d .
F2 F 0.7190(2) 0.7308(2) 0.38101(19) 0.0505(8) Uani 1 1 d .
F3 F 0.6183(3) 0.8859(2) 0.3695(2) 0.0613(9) Uani 1 1 d .
F4 F 0.4269(3) 0.9211(2) 0.5073(2) 0.0596(8) Uani 1 1 d .
F5 F 0.34062(19) 0.80519(17) 0.65274(19) 0.0401(6) Uani 1 1 d .
F6 F 0.59258(17) 0.62577(16) 0.72015(17) 0.0317(6) Uani 1 1 d .
F7 F 0.6835(2) 0.4824(2) 0.7665(2) 0.0470(7) Uani 1 1 d .
F8 F 0.6224(2) 0.31387(19) 0.7615(2) 0.0484(7) Uani 1 1 d .
F9 F 0.4659(2) 0.29057(17) 0.7117(2) 0.0457(7) Uani 1 1 d .
F10 F 0.36978(19) 0.42872(17) 0.67280(18) 0.0364(6) Uani 1 1 d .
F11 F 0.4771(2) 0.79666(18) 0.74532(19) 0.0421(7) Uani 1 1 d .
F12 F 0.4030(2) 0.84455(19) 0.9181(2) 0.0531(8) Uani 1 1 d .
F13 F 0.2539(2) 0.7466(2) 1.05880(19) 0.0533(8) Uani 1 1 d .
F14 F 0.1777(2) 0.59885(19) 1.01947(18) 0.0472(7) Uani 1 1 d .
F15 F 0.25320(18) 0.54642(17) 0.84789(16) 0.0315(5) Uani 1 1 d .
B1 B 0.4127(3) 0.6286(3) 0.6805(3) 0.0214(9) Uani 1 1 d .
C1 C 0.0848(3) 0.6387(2) 0.5644(3) 0.0184(8) Uani 1 1 d .
H1A H 0.0434 0.5919 0.6112 0.022 Uiso 1 1 calc R
H1B H 0.1063 0.6145 0.5026 0.022 Uiso 1 1 calc R
C2 C 0.1826(3) 0.6540(3) 0.5774(3) 0.0219(8) Uani 1 1 d .
H2A H 0.1624 0.6708 0.6418 0.026 Uiso 1 1 calc R
H2B H 0.2219 0.7044 0.5349 0.026 Uiso 1 1 calc R
C3 C 0.2522(3) 0.5702(3) 0.5584(3) 0.0203(8) Uani 1 1 d .
H3A H 0.2141 0.5205 0.6027 0.024 Uiso 1 1 calc R
H3B H 0.2702 0.5518 0.4949 0.024 Uiso 1 1 calc R
C4 C 0.3506(3) 0.5876(3) 0.5676(3) 0.0230(8) Uani 1 1 d .
H4A H 0.3961 0.5337 0.5514 0.028 Uiso 1 1 calc R
H4B H 0.3884 0.6380 0.5241 0.028 Uiso 1 1 calc R
C5 C 0.0834(3) 0.8192(3) 0.4785(3) 0.0218(8) Uani 1 1 d .
C6 C 0.1437(3) 0.8757(3) 0.5163(3) 0.0252(9) Uani 1 1 d .
H6A H 0.1873 0.9189 0.4675 0.038 Uiso 1 1 calc R
H6B H 0.1874 0.8360 0.5359 0.038 Uiso 1 1 calc R
H6C H 0.0944 0.9078 0.5695 0.038 Uiso 1 1 calc R
C7 C 0.1625(3) 0.7733(3) 0.3919(3) 0.0285(9) Uani 1 1 d .
H7A H 0.2039 0.8190 0.3449 0.043 Uiso 1 1 calc R
H7B H 0.1256 0.7378 0.3666 0.043 Uiso 1 1 calc R
H7C H 0.2083 0.7338 0.4091 0.043 Uiso 1 1 calc R
C8 C 0.0178(3) 0.8860(3) 0.4483(3) 0.0285(9) Uani 1 1 d .
H8A H 0.0637 0.9279 0.3993 0.043 Uiso 1 1 calc R
H8B H -0.0289 0.9194 0.5016 0.043 Uiso 1 1 calc R
H8C H -0.0230 0.8532 0.4249 0.043 Uiso 1 1 calc R
C9 C -0.1037(3) 0.6899(3) 0.5451(3) 0.0200(8) Uani 1 1 d .
C10 C -0.0630(3) 0.6624(3) 0.4445(3) 0.0274(9) Uani 1 1 d .
H10A H -0.1202 0.6390 0.4345 0.041 Uiso 1 1 calc R
H10B H -0.0094 0.6158 0.4328 0.041 Uiso 1 1 calc R
H10C H -0.0334 0.7147 0.4019 0.041 Uiso 1 1 calc R
C11 C -0.1933(3) 0.7577(3) 0.5657(3) 0.0273(9) Uani 1 1 d .
H11A H -0.2461 0.7327 0.5509 0.041 Uiso 1 1 calc R
H11B H -0.1668 0.8134 0.5279 0.041 Uiso 1 1 calc R
H11C H -0.2239 0.7705 0.6316 0.041 Uiso 1 1 calc R
C12 C -0.1475(3) 0.6062(3) 0.6090(3) 0.0253(9) Uani 1 1 d .
H12A H -0.2016 0.5807 0.5961 0.038 Uiso 1 1 calc R
H12B H -0.1772 0.6225 0.6739 0.038 Uiso 1 1 calc R
H12C H -0.0918 0.5619 0.5981 0.038 Uiso 1 1 calc R
C13 C 0.4837(3) 0.7041(3) 0.5982(3) 0.0235(8) Uani 1 1 d .
C14 C 0.5801(3) 0.6902(3) 0.5253(3) 0.0265(9) Uani 1 1 d .
C15 C 0.6252(3) 0.7492(3) 0.4497(3) 0.0353(11) Uani 1 1 d .
C16 C 0.5756(4) 0.8272(4) 0.4430(3) 0.0424(12) Uani 1 1 d .
C17 C 0.4785(4) 0.8450(3) 0.5132(3) 0.0376(11) Uani 1 1 d .
C18 C 0.4362(3) 0.7841(3) 0.5879(3) 0.0315(10) Uani 1 1 d .
C19 C 0.4778(3) 0.5364(3) 0.6914(3) 0.0223(8) Uani 1 1 d .
C20 C 0.5588(3) 0.5431(3) 0.7165(3) 0.0245(9) Uani 1 1 d .
C21 C 0.6071(3) 0.4712(3) 0.7401(3) 0.0303(10) Uani 1 1 d .
C22 C 0.5763(3) 0.3852(3) 0.7380(3) 0.0315(10) Uani 1 1 d .
C23 C 0.4975(3) 0.3743(3) 0.7131(3) 0.0300(9) Uani 1 1 d .
C24 C 0.4494(3) 0.4486(3) 0.6918(3) 0.0269(9) Uani 1 1 d .
C25 C 0.3665(3) 0.6694(3) 0.7849(3) 0.0216(8) Uani 1 1 d .
C26 C 0.4017(3) 0.7443(3) 0.8099(3) 0.0299(9) Uani 1 1 d .
C27 C 0.3653(4) 0.7702(3) 0.8999(3) 0.0357(11) Uani 1 1 d .
C28 C 0.2908(4) 0.7214(3) 0.9704(3) 0.0360(11) Uani 1 1 d .
C29 C 0.2526(3) 0.6469(3) 0.9505(3) 0.0306(10) Uani 1 1 d .
C30 C 0.2912(3) 0.6224(3) 0.8605(3) 0.0241(9) Uani 1 1 d .
C31 C -0.0327(3) 0.7308(2) 0.8942(3) 0.0188(8) Uani 1 1 d .
C32 C 0.0603(3) 0.7754(2) 0.8429(3) 0.0220(8) Uani 1 1 d .
H32A H 0.0882 0.7799 0.7771 0.026 Uiso 1 1 calc R
C33 C 0.1125(3) 0.8132(3) 0.8867(3) 0.0286(9) Uani 1 1 d .
H33A H 0.1758 0.8436 0.8510 0.034 Uiso 1 1 calc R
C34 C 0.0725(3) 0.8068(3) 0.9822(3) 0.0311(10) Uani 1 1 d .
H34A H 0.1074 0.8341 1.0124 0.037 Uiso 1 1 calc R
C35 C -0.0179(4) 0.7608(3) 1.0336(3) 0.0330(10) Uani 1 1 d .
H35A H -0.0442 0.7552 1.0992 0.040 Uiso 1 1 calc R
C36 C -0.0713(3) 0.7226(3) 0.9902(3) 0.0259(9) Uani 1 1 d .
H36A H -0.1338 0.6910 1.0261 0.031 Uiso 1 1 calc R
C37 C -0.0383(3) 0.5748(2) 0.8032(2) 0.0176(7) Uani 1 1 d .
C38 C 0.0598(3) 0.5544(2) 0.7977(3) 0.0196(8) Uani 1 1 d .
H38A H 0.0986 0.5994 0.8074 0.023 Uiso 1 1 calc R
C39 C 0.1013(3) 0.4682(3) 0.7780(3) 0.0254(9) Uani 1 1 d .
H39A H 0.1679 0.4543 0.7751 0.030 Uiso 1 1 calc R
C40 C 0.0457(3) 0.4031(3) 0.7627(3) 0.0244(9) Uani 1 1 d .
H40A H 0.0745 0.3447 0.7484 0.029 Uiso 1 1 calc R
C41 C -0.0522(3) 0.4228(2) 0.7682(3) 0.0212(8) Uani 1 1 d .
H41A H -0.0906 0.3777 0.7582 0.025 Uiso 1 1 calc R
C42 C -0.0940(3) 0.5081(2) 0.7881(2) 0.0190(8) Uani 1 1 d .
H42A H -0.1609 0.5213 0.7916 0.023 Uiso 1 1 calc R
C43 C -0.2303(3) 0.6596(2) 0.9010(3) 0.0192(8) Uani 1 1 d .
C44 C -0.2603(3) 0.6030(3) 0.9808(3) 0.0243(8) Uani 1 1 d .
H44A H -0.2096 0.5792 0.9997 0.029 Uiso 1 1 calc R
C45 C -0.3633(3) 0.5814(3) 1.0324(3) 0.0327(10) Uani 1 1 d .
H45A H -0.3836 0.5445 1.0879 0.039 Uiso 1 1 calc R
C46 C -0.4373(3) 0.6133(3) 1.0037(3) 0.0360(11) Uani 1 1 d .
H46A H -0.5082 0.5985 1.0396 0.043 Uiso 1 1 calc R
C47 C -0.4081(3) 0.6664(3) 0.9229(3) 0.0348(11) Uani 1 1 d .
H47A H -0.4585 0.6868 0.9023 0.042 Uiso 1 1 calc R
C48 C -0.3044(3) 0.6901(3) 0.8715(3) 0.0262(9) Uani 1 1 d .
H48A H -0.2845 0.7272 0.8162 0.031 Uiso 1 1 calc R
C49 C -0.2728(3) 0.9640(3) 0.8067(3) 0.0213(8) Uani 1 1 d .
C50 C -0.2879(3) 0.9530(3) 0.7283(3) 0.0308(10) Uani 1 1 d .
H50A H -0.2389 0.9189 0.6801 0.037 Uiso 1 1 calc R
C51 C -0.3728(4) 0.9904(4) 0.7185(4) 0.0469(14) Uani 1 1 d .
H51A H -0.3824 0.9818 0.6646 0.056 Uiso 1 1 calc R
C52 C -0.4441(4) 1.0410(4) 0.7895(4) 0.0523(15) Uani 1 1 d .
H52A H -0.5026 1.0674 0.7839 0.063 Uiso 1 1 calc R
C53 C -0.4298(4) 1.0526(4) 0.8671(4) 0.0491(14) Uani 1 1 d .
H53A H -0.4785 1.0872 0.9149 0.059 Uiso 1 1 calc R
C54 C -0.3453(3) 1.0146(3) 0.8768(3) 0.0345(11) Uani 1 1 d .
H54A H -0.3366 1.0229 0.9312 0.041 Uiso 1 1 calc R
C55 C -0.0663(3) 1.0087(2) 0.7802(2) 0.0173(7) Uani 1 1 d .
C56 C 0.0404(3) 0.9895(3) 0.7364(3) 0.0216(8) Uani 1 1 d .
H56A H 0.0637 0.9298 0.7216 0.026 Uiso 1 1 calc R
C57 C 0.1117(3) 1.0570(3) 0.7149(3) 0.0261(9) Uani 1 1 d .
H57A H 0.1838 1.0437 0.6848 0.031 Uiso 1 1 calc R
C58 C 0.0780(3) 1.1444(3) 0.7374(3) 0.0268(9) Uani 1 1 d .
H58A H 0.1270 1.1906 0.7238 0.032 Uiso 1 1 calc R
C59 C -0.0269(3) 1.1639(3) 0.7796(3) 0.0246(9) Uani 1 1 d .
H59A H -0.0498 1.2239 0.7936 0.030 Uiso 1 1 calc R
C60 C -0.0987(3) 1.0965(2) 0.8016(3) 0.0211(8) Uani 1 1 d .
H60A H -0.1707 1.1104 0.8315 0.025 Uiso 1 1 calc R
C61 C -0.1974(3) 0.9053(2) 0.9397(2) 0.0197(8) Uani 1 1 d .
C62 C -0.2844(3) 0.8554(3) 0.9969(3) 0.0272(9) Uani 1 1 d .
H62A H -0.3235 0.8283 0.9705 0.033 Uiso 1 1 calc R
C63 C -0.3148(4) 0.8448(3) 1.0914(3) 0.0356(11) Uani 1 1 d .
H63A H -0.3738 0.8098 1.1294 0.043 Uiso 1 1 calc R
C64 C -0.2592(4) 0.8852(3) 1.1303(3) 0.0439(13) Uani 1 1 d .
H64A H -0.2800 0.8778 1.1953 0.053 Uiso 1 1 calc R
C65 C -0.1739(4) 0.9360(3) 1.0756(3) 0.0373(11) Uani 1 1 d .
H65A H -0.1368 0.9645 1.1031 0.045 Uiso 1 1 calc R
C66 C -0.1419(3) 0.9456(3) 0.9804(3) 0.0255(9) Uani 1 1 d .
H66A H -0.0820 0.9798 0.9427 0.031 Uiso 1 1 calc R
O1 O 0.32605(19) 0.60865(18) 0.65985(17) 0.0215(6) Uani 1 1 d .
H100 H -0.068(3) 0.881(2) 0.642(3) 0.018(10) Uiso 1 1 d .

loop_
_atom_site_aniso_label
_atom_site_aniso_U_11
_atom_site_aniso_U_22
_atom_site_aniso_U_33
_atom_site_aniso_U_23
_atom_site_aniso_U_13
_atom_site_aniso_U_12
Pt1 0.01703(8) 0.01508(8) 0.01269(8) -0.00140(5) -0.00735(6) 0.00120(5)
P1 0.0169(5) 0.0182(5) 0.0122(5) -0.0013(4) -0.0077(4) 0.0006(4)
P2 0.0190(5) 0.0154(5) 0.0145(5) -0.0016(4) -0.0085(4) 0.0012(4)
P3 0.0183(5) 0.0151(5) 0.0150(5) -0.0012(4) -0.0068(4) 0.0012(4)
F1 0.0220(12) 0.0435(15) 0.0299(14) -0.0061(11) -0.0073(11) 0.0019(11)
F2 0.0310(15) 0.077(2) 0.0277(15) -0.0008(14) 0.0030(12) -0.0188(14)
F3 0.071(2) 0.060(2) 0.0394(18) 0.0227(15) -0.0128(16) -0.0242(17)
F4 0.070(2) 0.0460(18) 0.057(2) 0.0213(15) -0.0256(18) -0.0005(16)
F5 0.0326(14) 0.0379(15) 0.0385(16) 0.0091(12) -0.0071(12) 0.0073(11)
F6 0.0254(12) 0.0387(14) 0.0365(14) -0.0005(11) -0.0183(11) -0.0054(10)
F7 0.0303(14) 0.066(2) 0.0551(19) 0.0110(15) -0.0303(14) -0.0012(13)
F8 0.0462(17) 0.0476(17) 0.0495(18) 0.0096(14) -0.0221(15) 0.0156(13)
F9 0.0606(18) 0.0291(15) 0.0508(18) 0.0027(13) -0.0279(15) -0.0009(13)
F10 0.0392(15) 0.0358(15) 0.0457(16) -0.0004(12) -0.0288(13) -0.0060(11)
F11 0.0434(16) 0.0406(16) 0.0405(16) -0.0051(13) -0.0150(13) -0.0140(12)
F12 0.064(2) 0.0502(18) 0.0556(19) -0.0254(15) -0.0334(17) 0.0037(15)
F13 0.068(2) 0.068(2) 0.0258(15) -0.0208(14) -0.0210(15) 0.0274(16)
F14 0.0515(17) 0.0516(18) 0.0205(14) 0.0066(12) -0.0008(13) 0.0096(14)
F15 0.0268(13) 0.0434(15) 0.0229(13) 0.0046(11) -0.0099(11) -0.0045(11)
B1 0.020(2) 0.027(2) 0.019(2) -0.0006(18) -0.0102(18) -0.0002(18)
C1 0.0207(19) 0.0194(19) 0.0185(19) -0.0034(15) -0.0115(16) 0.0015(15)
C2 0.0199(19) 0.025(2) 0.024(2) -0.0075(17) -0.0114(17) 0.0035(15)
C3 0.0206(19) 0.022(2) 0.0191(19) -0.0012(16) -0.0092(16) 0.0031(15)
C4 0.0173(19) 0.032(2) 0.019(2) -0.0030(17) -0.0076(16) 0.0039(16)
C5 0.027(2) 0.022(2) 0.0150(19) 0.0009(15) -0.0081(17) 0.0003(16)
C6 0.027(2) 0.024(2) 0.021(2) 0.0014(17) -0.0069(17) -0.0059(16)
C7 0.033(2) 0.030(2) 0.017(2) -0.0002(17) -0.0054(18) 0.0005(18)
C8 0.042(2) 0.028(2) 0.016(2) 0.0027(17) -0.0125(19) 0.0001(18)
C9 0.0207(19) 0.024(2) 0.020(2) -0.0049(16) -0.0133(16) 0.0003(15)
C10 0.036(2) 0.030(2) 0.021(2) -0.0074(17) -0.0155(19) -0.0012(18)
C11 0.023(2) 0.031(2) 0.036(2) -0.0102(19) -0.0203(19) 0.0053(17)
C12 0.022(2) 0.034(2) 0.022(2) -0.0018(18) -0.0111(17) -0.0048(17)
C13 0.021(2) 0.030(2) 0.021(2) 0.0005(17) -0.0106(17) -0.0050(16)
C14 0.021(2) 0.038(2) 0.024(2) -0.0026(18) -0.0117(18) -0.0060(17)
C15 0.024(2) 0.054(3) 0.024(2) 0.000(2) -0.0057(19) -0.013(2)
C16 0.049(3) 0.051(3) 0.027(3) 0.013(2) -0.015(2) -0.025(2)
C17 0.043(3) 0.034(3) 0.037(3) 0.010(2) -0.020(2) -0.006(2)
C18 0.030(2) 0.036(3) 0.025(2) 0.0040(19) -0.0096(19) -0.0038(19)
C19 0.0172(18) 0.032(2) 0.0154(19) -0.0006(16) -0.0050(16) -0.0011(16)
C20 0.020(2) 0.031(2) 0.021(2) -0.0014(17) -0.0078(17) -0.0003(16)
C21 0.019(2) 0.046(3) 0.025(2) 0.0064(19) -0.0102(18) 0.0011(18)
C22 0.026(2) 0.036(3) 0.027(2) 0.0034(19) -0.0085(19) 0.0092(18)
C23 0.033(2) 0.028(2) 0.025(2) 0.0005(18) -0.0096(19) 0.0006(18)
C24 0.022(2) 0.037(2) 0.021(2) -0.0038(18) -0.0093(17) -0.0014(17)
C25 0.0185(19) 0.028(2) 0.022(2) -0.0032(16) -0.0116(16) 0.0053(16)
C26 0.026(2) 0.033(2) 0.030(2) -0.0028(19) -0.0121(19) 0.0021(18)
C27 0.042(3) 0.035(3) 0.042(3) -0.017(2) -0.028(2) 0.012(2)
C28 0.042(3) 0.047(3) 0.020(2) -0.008(2) -0.015(2) 0.017(2)
C29 0.034(2) 0.035(3) 0.017(2) 0.0066(18) -0.0072(18) 0.0093(19)
C30 0.022(2) 0.028(2) 0.022(2) -0.0043(17) -0.0104(17) 0.0095(17)
C31 0.0234(19) 0.0171(19) 0.021(2) -0.0041(15) -0.0140(16) 0.0044(15)
C32 0.026(2) 0.020(2) 0.024(2) -0.0025(16) -0.0146(17) 0.0014(16)
C33 0.024(2) 0.030(2) 0.037(2) -0.0076(19) -0.0174(19) 0.0029(17)
C34 0.044(3) 0.028(2) 0.036(3) -0.012(2) -0.031(2) 0.009(2)
C35 0.047(3) 0.036(3) 0.026(2) -0.010(2) -0.025(2) 0.008(2)
C36 0.034(2) 0.025(2) 0.023(2) -0.0040(17) -0.0170(19) 0.0020(17)
C37 0.0236(19) 0.0178(19) 0.0128(18) 0.0009(14) -0.0096(15) 0.0010(14)
C38 0.0227(19) 0.0175(19) 0.021(2) -0.0001(15) -0.0114(16) -0.0011(15)
C39 0.024(2) 0.024(2) 0.030(2) -0.0018(17) -0.0134(18) 0.0049(16)
C40 0.032(2) 0.017(2) 0.019(2) 0.0001(16) -0.0059(17) 0.0013(16)
C41 0.029(2) 0.0167(19) 0.0167(19) -0.0002(15) -0.0087(17) -0.0053(15)
C42 0.0200(19) 0.023(2) 0.0146(18) -0.0003(15) -0.0084(15) -0.0007(15)
C43 0.0213(19) 0.0178(19) 0.0173(19) -0.0028(15) -0.0072(16) 0.0018(15)
C44 0.023(2) 0.025(2) 0.023(2) 0.0011(17) -0.0085(17) -0.0011(16)
C45 0.027(2) 0.036(3) 0.027(2) 0.0071(19) -0.0049(19) -0.0053(18)
C46 0.018(2) 0.048(3) 0.032(3) -0.002(2) -0.0013(19) -0.0042(19)
C47 0.023(2) 0.045(3) 0.039(3) -0.005(2) -0.015(2) 0.0043(19)
C48 0.026(2) 0.031(2) 0.022(2) -0.0022(17) -0.0111(18) 0.0017(17)
C49 0.0179(19) 0.020(2) 0.025(2) -0.0008(16) -0.0085(16) 0.0016(15)
C50 0.025(2) 0.035(2) 0.033(2) -0.008(2) -0.0133(19) 0.0061(18)
C51 0.039(3) 0.062(3) 0.052(3) -0.020(3) -0.030(3) 0.014(2)
C52 0.031(3) 0.075(4) 0.056(4) -0.015(3) -0.023(3) 0.023(3)
C53 0.036(3) 0.062(4) 0.043(3) -0.016(3) -0.012(2) 0.028(2)
C54 0.030(2) 0.040(3) 0.032(3) -0.011(2) -0.012(2) 0.012(2)
C55 0.0233(19) 0.0167(18) 0.0122(18) 0.0000(14) -0.0080(15) -0.0008(14)
C56 0.025(2) 0.020(2) 0.022(2) -0.0047(16) -0.0124(17) 0.0026(15)
C57 0.024(2) 0.032(2) 0.022(2) -0.0001(17) -0.0094(17) -0.0041(17)
C58 0.036(2) 0.023(2) 0.024(2) 0.0035(17) -0.0154(19) -0.0117(17)
C59 0.039(2) 0.0157(19) 0.020(2) 0.0001(16) -0.0144(19) -0.0014(17)
C60 0.029(2) 0.021(2) 0.0149(19) -0.0018(15) -0.0103(16) -0.0003(16)
C61 0.0236(19) 0.0186(19) 0.0124(18) -0.0006(15) -0.0041(16) 0.0050(15)
C62 0.027(2) 0.024(2) 0.023(2) -0.0045(17) -0.0042(18) 0.0057(17)
C63 0.037(3) 0.033(2) 0.018(2) 0.0048(18) 0.0041(19) 0.007(2)
C64 0.056(3) 0.051(3) 0.019(2) -0.005(2) -0.012(2) 0.022(3)
C65 0.055(3) 0.042(3) 0.020(2) -0.005(2) -0.021(2) 0.010(2)
C66 0.034(2) 0.020(2) 0.020(2) -0.0032(16) -0.0100(18) 0.0048(17)
O1 0.0161(13) 0.0346(16) 0.0145(13) -0.0021(11) -0.0074(11) 0.0015(11)

loop_
_atom_type_symbol
_atom_type_description
_atom_type_scat_dispersion_real
_atom_type_scat_dispersion_imag
_atom_type_scat_source
C C 0.0033 0.0016 'International Tables Vol C Tables 4.2.6.8 and 6.1.1.4'
H H 0.0000 0.0000 'International Tables Vol C Tables 4.2.6.8 and 6.1.1.4'
B B 0.0013 0.0007 'International Tables Vol C Tables 4.2.6.8 and 6.1.1.4'
O O 0.0106 0.0060 'International Tables Vol C Tables 4.2.6.8 and 6.1.1.4'
F F 0.0171 0.0103 'International Tables Vol C Tables 4.2.6.8 and 6.1.1.4'
P P 0.1023 0.0942 'International Tables Vol C Tables 4.2.6.8 and 6.1.1.4'
Pt Pt -1.7033 8.3905 'International Tables Vol C Tables 4.2.6.8 and 6.1.1.4'

loop_
_geom_angle_atom_site_label_1
_geom_angle_atom_site_label_2
_geom_angle_atom_site_label_3
_geom_angle
P1 Pt1 P3 156.88(4)
P1 Pt1 P2 105.62(3)
P3 Pt1 P2 97.49(3)
C1 P1 C5 104.72(17)
C1 P1 C9 102.95(16)
C5 P1 C9 111.12(17)
C1 P1 Pt1 118.20(12)
C5 P1 Pt1 111.32(12)
C9 P1 Pt1 108.21(12)
C31 P2 C43 111.32(17)
C31 P2 C37 102.41(16)
C43 P2 C37 100.07(17)
C31 P2 Pt1 105.89(13)
C43 P2 Pt1 111.18(12)
C37 P2 Pt1 125.48(12)
C55 P3 C49 105.03(17)
C55 P3 C61 101.38(17)
C49 P3 C61 102.81(17)
C55 P3 Pt1 108.51(11)
C49 P3 Pt1 112.76(12)
C61 P3 Pt1 124.37(12)
O1 B1 C25 109.0(3)
O1 B1 C13 105.8(3)
C25 B1 C13 111.4(3)
O1 B1 C19 112.8(3)
C25 B1 C19 103.0(3)
C13 B1 C19 114.9(3)
C2 C1 P1 117.1(2)
C1 C2 C3 111.8(3)
C4 C3 C2 111.2(3)
O1 C4 C3 109.9(3)
C8 C5 C7 108.5(3)
C8 C5 C6 106.4(3)
C7 C5 C6 108.4(3)
C8 C5 P1 111.6(3)
C7 C5 P1 112.7(3)
C6 C5 P1 109.0(3)
C12 C9 C11 107.6(3)
C12 C9 C10 107.8(3)
C11 C9 C10 109.6(3)
C12 C9 P1 107.7(2)
C11 C9 P1 110.5(2)
C10 C9 P1 113.6(3)
C14 C13 C18 113.6(4)
C14 C13 B1 126.8(4)
C18 C13 B1 118.2(3)
F1 C14 C15 115.6(4)
F1 C14 C13 120.6(4)
C15 C14 C13 123.8(4)
F2 C15 C16 119.1(4)
F2 C15 C14 120.4(4)
C16 C15 C14 120.4(4)
F3 C16 C15 121.4(5)
F3 C16 C17 119.8(5)
C15 C16 C17 118.8(4)
F4 C17 C18 121.2(4)
F4 C17 C16 119.9(4)
C18 C17 C16 118.8(4)
F5 C18 C17 115.5(4)
F5 C18 C13 119.9(4)
C17 C18 C13 124.5(4)
C24 C19 C20 113.3(4)
C24 C19 B1 125.8(3)
C20 C19 B1 120.1(3)
F6 C20 C21 116.6(3)
F6 C20 C19 118.8(3)
C21 C20 C19 124.5(4)
F7 C21 C20 121.6(4)
F7 C21 C22 118.9(4)
C20 C21 C22 119.5(4)
F8 C22 C23 121.1(4)
F8 C22 C21 120.2(4)
C23 C22 C21 118.6(4)
F9 C23 C22 119.2(4)
F9 C23 C24 120.6(4)
C22 C23 C24 120.1(4)
F10 C24 C19 121.9(4)
F10 C24 C23 114.1(4)
C19 C24 C23 123.9(4)
C30 C25 C26 113.0(3)
C30 C25 B1 119.7(3)
C26 C25 B1 127.0(4)
F11 C26 C27 115.1(4)
F11 C26 C25 121.0(4)
C27 C26 C25 123.8(4)
F12 C27 C28 119.9(4)
F12 C27 C26 120.1(5)
C28 C27 C26 120.0(4)
F13 C28 C27 120.5(4)
F13 C28 C29 120.5(5)
C27 C28 C29 119.0(4)
F14 C29 C30 120.7(4)
F14 C29 C28 119.7(4)
C30 C29 C28 119.6(4)
F15 C30 C29 115.6(4)
F15 C30 C25 119.8(3)
C29 C30 C25 124.5(4)
C36 C31 C32 119.1(3)
C36 C31 P2 125.1(3)
C32 C31 P2 115.7(3)
C33 C32 C31 120.7(4)
C34 C33 C32 120.0(4)
C35 C34 C33 119.9(4)
C34 C35 C36 120.6(4)
C31 C36 C35 119.6(4)
C38 C37 C42 119.1(3)
C38 C37 P2 121.6(3)
C42 C37 P2 119.2(3)
C37 C38 C39 120.2(3)
C40 C39 C38 120.0(3)
C39 C40 C41 120.1(3)
C42 C41 C40 120.2(3)
C41 C42 C37 120.3(3)
C48 C43 C44 119.2(4)
C48 C43 P2 118.0(3)
C44 C43 P2 122.6(3)
C45 C44 C43 120.3(4)
C44 C45 C46 120.3(4)
C47 C46 C45 120.0(4)
C46 C47 C48 120.0(4)
C43 C48 C47 120.1(4)
C50 C49 C54 118.5(4)
C50 C49 P3 119.9(3)
C54 C49 P3 121.6(3)
C51 C50 C49 121.6(4)
C50 C51 C52 118.8(4)
C53 C52 C51 120.1(4)
C52 C53 C54 120.8(4)
C53 C54 C49 120.1(4)
C60 C55 C56 118.9(3)
C60 C55 P3 122.2(3)
C56 C55 P3 118.8(3)
C57 C56 C55 120.4(3)
C56 C57 C58 120.0(4)
C59 C58 C57 119.9(4)
C58 C59 C60 120.3(4)
C59 C60 C55 120.4(4)
C62 C61 C66 118.4(4)
C62 C61 P3 120.1(3)
C66 C61 P3 121.5(3)
C63 C62 C61 121.0(4)
C64 C63 C62 119.8(4)
C65 C64 C63 120.4(4)
C64 C65 C66 120.1(4)
C65 C66 C61 120.3(4)
C4 O1 B1 117.0(3)

loop_
_geom_bond_atom_site_label_1
_geom_bond_atom_site_label_2
_geom_bond_distance
Pt1 P1 2.3142(9)
Pt1 P3 2.3208(9)
Pt1 P2 2.3543(10)
P1 C1 1.840(4)
P1 C5 1.886(4)
P1 C9 1.889(3)
P2 C31 1.825(3)
P2 C43 1.828(4)
P2 C37 1.835(4)
P3 C55 1.822(4)
P3 C49 1.828(4)
P3 C61 1.828(4)
F1 C14 1.357(5)
F2 C15 1.349(5)
F3 C16 1.345(5)
F4 C17 1.353(5)
F5 C18 1.352(5)
F6 C20 1.357(5)
F7 C21 1.353(4)
F8 C22 1.351(5)
F9 C23 1.352(5)
F10 C24 1.350(4)
F11 C26 1.354(5)
F12 C27 1.356(5)
F13 C28 1.354(5)
F14 C29 1.346(5)
F15 C30 1.341(5)
B1 O1 1.461(5)
B1 C25 1.659(6)
B1 C13 1.666(6)
B1 C19 1.678(6)
C1 C2 1.532(5)
C2 C3 1.533(5)
C3 C4 1.513(5)
C4 O1 1.418(4)
C5 C8 1.541(5)
C5 C7 1.543(5)
C5 C6 1.550(5)
C9 C12 1.530(6)
C9 C11 1.536(5)
C9 C10 1.538(5)
C13 C14 1.387(5)
C13 C18 1.389(6)
C14 C15 1.373(6)
C15 C16 1.365(7)
C16 C17 1.386(7)
C17 C18 1.379(6)
C19 C24 1.387(6)
C19 C20 1.393(5)
C20 C21 1.377(6)
C21 C22 1.382(6)
C22 C23 1.368(6)
C23 C24 1.387(6)
C25 C30 1.390(6)
C25 C26 1.396(6)
C26 C27 1.381(6)
C27 C28 1.360(7)
C28 C29 1.373(6)
C29 C30 1.372(5)
C31 C36 1.388(5)
C31 C32 1.393(6)
C32 C33 1.382(5)
C33 C34 1.379(6)
C34 C35 1.377(7)
C35 C36 1.395(5)
C37 C38 1.393(5)
C37 C42 1.396(5)
C38 C39 1.396(5)
C39 C40 1.379(5)
C40 C41 1.388(5)
C41 C42 1.384(5)
C43 C48 1.389(5)
C43 C44 1.394(6)
C44 C45 1.381(6)
C45 C46 1.386(6)
C46 C47 1.378(7)
C47 C48 1.396(6)
C49 C50 1.386(5)
C49 C54 1.397(5)
C50 C51 1.385(6)
C51 C52 1.399(7)
C52 C53 1.367(7)
C53 C54 1.383(6)
C55 C60 1.390(5)
C55 C56 1.405(5)
C56 C57 1.380(6)
C57 C58 1.390(6)
C58 C59 1.381(6)
C59 C60 1.384(5)
C61 C62 1.392(6)
C61 C66 1.399(5)
C62 C63 1.381(6)
C63 C64 1.381(7)
C64 C65 1.375(7)
C65 C66 1.389(6)
